data_4110042
loop_
_publ_author_name
'Xunwen Xiao'
'Toshiki Hayashi'
'Hideki Fujiwara'
'Toyonari Sugimoto'
'Satoru Noguchi'
'Yufeng Weng'
'Harukazu Yoshino'
'Keizo Murata'
'Hiroko Aruga Katori'

_publ_contact_author_email toyonari@c.s.osakafu-u.ac.jp
_publ_contact_author_fax 072-252-4175
_publ_contact_author_name ' Toyonari Sugimoto '
_publ_contact_author_phone 072-254-9817
_publ_section_title
;
 An Antiferromagnetic Molecular Metal Based on a New Bent-Donor Molecule
;
_journal_name_full 'Journal of the American Chemical Society'
_journal_page_first 12618
_journal_page_last 12619
_journal_paper_doi 10.1021/ja074840q
_journal_volume 129
_journal_year 2007
_chemical_formula_moiety 'C23 H14 Br4 Cl Fe O6 S8 Se4 '
_chemical_formula_sum 'C23 H14 Br4 Cl Fe O6 S8 Se4'
_chemical_formula_weight 1369.60
_space_group_IT_number 2
_symmetry_cell_setting triclinic
_symmetry_Int_Tables_number 2
_symmetry_space_group_name_Hall '-P 1'
_symmetry_space_group_name_H-M 'P -1'
_audit_creation_date 2007-09-13
_audit_creation_method 'by CrystalStructure v3.5.1'
_cell_angle_alpha 107.146(3)
_cell_angle_beta 98.682(4)
_cell_angle_gamma 92.615(5)
_cell_formula_units_Z 2
_cell_length_a 7.0064(9)
_cell_length_b 13.373(1)
_cell_length_c 21.334(3)
_cell_measurement_reflns_used 9839
_cell_measurement_temperature 296.1
_cell_measurement_theta_max 27.4
_cell_measurement_theta_min 3.0
_cell_volume 1879.6(4)
_computing_cell_refinement PROCESS-AUTO
_computing_data_collection PROCESS-AUTO
_computing_data_reduction CrystalStructure
_computing_publication_material 'CrystalStructure Ver. 3.5.1'
_computing_structure_refinement CRYSTALS
_computing_structure_solution SIR92
_diffrn_detector_area_resol_mean 10.00
_diffrn_measured_fraction_theta_full 0.9644
_diffrn_measured_fraction_theta_max 0.9644
_diffrn_measurement_device_type 'Rigaku RAXIS-RAPID'
_diffrn_measurement_method \w
_diffrn_radiation_type 'Mo K\a'
_diffrn_radiation_wavelength 0.7107
_diffrn_reflns_av_R_equivalents 0.104
_diffrn_reflns_limit_h_max 0
_diffrn_reflns_limit_h_min -9
_diffrn_reflns_limit_k_max 17
_diffrn_reflns_limit_k_min -17
_diffrn_reflns_limit_l_max 27
_diffrn_reflns_limit_l_min -27
_diffrn_reflns_number 16592
_diffrn_reflns_theta_full 27.48
_diffrn_reflns_theta_max 27.48
_exptl_absorpt_coefficient_mu 9.093
_exptl_absorpt_correction_T_max 0.635
_exptl_absorpt_correction_T_min 0.004
_exptl_absorpt_correction_type psi-scans
_exptl_absorpt_process_details '(North, Phillips & Mathews, 1968)'
_exptl_crystal_colour black
_exptl_crystal_density_diffrn 2.420
_exptl_crystal_description platelet
_exptl_crystal_F_000 1294.00
_exptl_crystal_size_max 0.80
_exptl_crystal_size_mid 0.80
_exptl_crystal_size_min 0.05
_refine_diff_density_max 1.98
_refine_diff_density_min -2.15
_refine_ls_extinction_method none
_refine_ls_goodness_of_fit_ref 1.093
_refine_ls_hydrogen_treatment refall
_refine_ls_number_parameters 438
_refine_ls_number_reflns 3765
_refine_ls_R_factor_gt 0.0970
_refine_ls_shift/su_max 0.0000
_refine_ls_structure_factor_coef F
_refine_ls_weighting_details
;
    Chebychev polynomial with 3 parameters (Carruthers & Watkin, 1979)
    9.6058    2.3886    7.7955
;
_refine_ls_weighting_scheme calc
_refine_ls_wR_factor_ref 0.1060
_reflns_number_gt 3765
_reflns_number_total 8295
_reflns_threshold_expression F^2^>2.0\s(F^2^)
_cod_data_source_file ja074840qsi20070914_025619.cif
_cod_data_source_block '_(EDO-TTFVODS)2FeBr4(DCE)0.5'
_cod_original_cell_volume 1879.5(4)
_cod_original_sg_symbol_H-M 'P -1 '
_cod_original_formula_sum 'C23 H14 Br4 Cl Fe O6 S8 Se4 '
_cod_database_code 4110042

loop_
_symmetry_equiv_pos_as_xyz
x,y,z
-x,-y,-z

loop_
_atom_site_label
_atom_site_type_symbol
_atom_site_fract_x
_atom_site_fract_y
_atom_site_fract_z
_atom_site_U_iso_or_equiv
_atom_site_adp_type
_atom_site_occupancy
_atom_site_symmetry_multiplicity
_atom_site_calc_flag
Br(1) Br 1.0548(4) 0.3506(2) 1.0715(1) 0.0956(8) Uani 1.00 1 d
Br(2) Br 0.7883(4) 0.0837(2) 0.9732(1) 0.1045(9) Uani 1.00 1 d
Br(3) Br 0.8577(5) 0.2952(3) 0.8879(1) 0.117(1) Uani 1.00 1 d
Br(4) Br 1.2821(3) 0.1556(2) 0.9402(1) 0.0978(8) Uani 1.00 1 d
Se(1) Se 0.5992(3) 0.3720(1) 0.19080(8) 0.0668(6) Uani 1.00 1 d
Se(2) Se 0.6040(2) 0.1619(1) 0.22900(8) 0.0534(5) Uani 1.00 1 d
Se(3) Se 0.0830(3) 0.0141(1) 0.20563(7) 0.0526(4) Uani 1.00 1 d
Se(4) Se 0.1441(2) 0.2480(1) 0.29848(7) 0.0462(4) Uani 1.00 1 d
Fe(1) Fe 0.9933(4) 0.2226(2) 0.9685(1) 0.0702(8) Uani 1.00 1 d
Cl(1) Cl 0.388(2) 0.4695(7) 0.8997(5) 0.169(4) Uani 1.00 1 d
S(1) S 0.7932(6) 0.5269(3) 0.5828(2) 0.052(1) Uani 1.00 1 d
S(2) S 0.7667(7) 0.2947(3) 0.5360(2) 0.057(1) Uani 1.00 1 d
S(3) S 0.7200(6) 0.5331(3) 0.4347(2) 0.053(1) Uani 1.00 1 d
S(4) S 0.6865(6) 0.3008(3) 0.3856(2) 0.051(1) Uani 1.00 1 d
S(5) S 0.2865(6) -0.0115(3) 0.5742(2) 0.047(1) Uani 1.00 1 d
S(6) S 0.2993(7) 0.2162(3) 0.5904(2) 0.054(1) Uani 1.00 1 d
S(7) S 0.2061(6) -0.0648(3) 0.4189(2) 0.048(1) Uani 1.00 1 d
S(8) S 0.2158(6) 0.1604(3) 0.4289(2) 0.052(1) Uani 1.00 1 d
O(1) O 0.852(2) 0.5191(7) 0.7073(5) 0.059(3) Uani 1.00 1 d
O(2) O 0.832(2) 0.2939(7) 0.6611(5) 0.068(4) Uani 1.00 1 d
O(3) O 0.658(2) 0.5331(8) 0.3109(5) 0.060(3) Uani 1.00 1 d
O(4) O 0.357(2) 0.0325(8) 0.7053(5) 0.065(4) Uani 1.00 1 d
O(5) O 0.365(2) 0.2553(7) 0.7217(5) 0.064(3) Uani 1.00 1 d
O(6) O 0.132(2) -0.1070(7) 0.2882(5) 0.057(3) Uani 1.00 1 d
C(1) C 0.843(5) 0.453(1) 0.7475(9) 0.115(9) Uani 1.00 1 d
C(2) C 0.899(5) 0.356(2) 0.729(1) 0.12(1) Uani 1.00 1 d
C(3) C 0.819(2) 0.460(1) 0.6435(6) 0.050(4) Uani 1.00 1 d
C(4) C 0.812(2) 0.357(1) 0.6213(7) 0.047(4) Uani 1.00 1 d
C(5) C 0.757(2) 0.4106(9) 0.5157(7) 0.043(4) Uani 1.00 1 d
C(6) C 0.728(2) 0.413(1) 0.4533(7) 0.048(4) Uani 1.00 1 d
C(7) C 0.674(2) 0.478(1) 0.3476(8) 0.051(5) Uani 1.00 1 d
C(8) C 0.660(2) 0.364(1) 0.3244(6) 0.042(4) Uani 1.00 1 d
C(9) C 0.623(2) 0.307(1) 0.2571(7) 0.042(4) Uani 1.00 1 d
C(10) C 0.556(3) 0.239(2) 0.1228(8) 0.077(6) Uani 1.00 1 d
C(11) C 0.564(2) 0.153(1) 0.1400(8) 0.059(5) Uani 1.00 1 d
C(12) C 0.430(3) 0.116(1) 0.7669(8) 0.068(6) Uani 1.00 1 d
C(13) C 0.336(3) 0.210(1) 0.773(1) 0.078(6) Uani 1.00 1 d
C(14) C 0.324(2) 0.075(1) 0.6537(7) 0.049(4) Uani 1.00 1 d
C(15) C 0.335(2) 0.177(1) 0.6605(8) 0.053(5) Uani 1.00 1 d
C(16) C 0.267(2) 0.089(1) 0.5375(7) 0.040(4) Uani 1.00 1 d
C(17) C 0.235(2) 0.064(1) 0.4697(7) 0.046(4) Uani 1.00 1 d
C(18) C 0.163(2) -0.037(1) 0.3406(6) 0.044(4) Uani 1.00 1 d
C(19) C 0.169(2) 0.075(1) 0.3493(7) 0.046(4) Uani 1.00 1 d
C(20) C 0.138(2) 0.1069(9) 0.2933(7) 0.035(3) Uani 1.00 1 d
C(21) C 0.064(2) 0.124(1) 0.1673(6) 0.047(4) Uani 1.00 1 d
C(22) C 0.091(2) 0.223(1) 0.2066(6) 0.048(4) Uani 1.00 1 d
C(23) C 0.440(7) 0.481(5) 0.979(2) 0.23(3) Uani 1.00 1 d
H(1) H 0.922 0.489 0.7891 0.14 Uiso 1.00 1 c
H(2) H 0.712 0.446 0.7533 0.14 Uiso 1.00 1 c
H(3) H 0.854 0.319 0.757 0.14 Uiso 1.00 1 c
H(4) H 1.037 0.361 0.736 0.14 Uiso 1.00 1 c
H(5) H 0.530 0.235 0.0771 0.089 Uiso 1.00 1 c
H(6) H 0.548 0.087 0.1069 0.069 Uiso 1.00 1 c
H(7) H 0.412 0.091 0.8033 0.080 Uiso 1.00 1 c
H(8) H 0.564 0.133 0.7686 0.080 Uiso 1.00 1 c
H(9) H 0.388 0.259 0.815 0.091 Uiso 1.00 1 c
H(10) H 0.201 0.194 0.771 0.091 Uiso 1.00 1 c
H(11) H 0.036 0.109 0.1202 0.054 Uiso 1.00 1 c
H(12) H 0.083 0.280 0.1883 0.059 Uiso 1.00 1 c
H(13) H 0.334 0.515 0.996 0.24 Uiso 1.00 1 c
H(14) H 0.432 0.410 0.980 0.24 Uiso 1.00 1 c

loop_
_atom_site_aniso_label
_atom_site_aniso_U_11
_atom_site_aniso_U_22
_atom_site_aniso_U_33
_atom_site_aniso_U_12
_atom_site_aniso_U_13
_atom_site_aniso_U_23
Br(1) 0.148(2) 0.083(1) 0.043(1) 0.006(1) 0.009(1) 0.0045(8)
Br(2) 0.104(2) 0.093(2) 0.106(2) -0.006(1) 0.035(1) 0.008(1)
Br(3) 0.153(2) 0.136(2) 0.062(1) 0.033(2) 0.002(1) 0.037(1)
Br(4) 0.084(2) 0.126(2) 0.072(1) 0.019(1) 0.015(1) 0.012(1)
Se(1) 0.090(1) 0.073(1) 0.0424(9) 0.0082(9) 0.0072(9) 0.0272(8)
Se(2) 0.054(1) 0.0538(9) 0.0474(9) -0.0007(7) 0.0088(7) 0.0089(6)
Se(3) 0.071(1) 0.0469(8) 0.0344(8) 0.0056(7) 0.0052(7) 0.0058(5)
Se(4) 0.056(1) 0.0426(8) 0.0378(8) 0.0025(6) 0.0075(7) 0.0094(5)
Fe(1) 0.084(2) 0.079(2) 0.039(1) 0.004(1) 0.007(1) 0.007(1)
Cl(1) 0.28(1) 0.121(6) 0.111(6) 0.035(7) 0.031(7) 0.048(5)
S(1) 0.075(3) 0.040(2) 0.037(2) 0.003(2) 0.006(2) 0.007(1)
S(2) 0.093(3) 0.037(2) 0.037(2) 0.000(2) 0.007(2) 0.009(1)
S(3) 0.067(3) 0.044(2) 0.047(2) 0.002(2) 0.007(2) 0.015(1)
S(4) 0.076(3) 0.042(2) 0.034(2) 0.002(2) 0.007(2) 0.011(1)
S(5) 0.058(2) 0.045(2) 0.039(2) 0.001(1) 0.008(2) 0.013(1)
S(6) 0.082(3) 0.041(2) 0.040(2) 0.004(2) 0.009(2) 0.014(1)
S(7) 0.058(2) 0.044(2) 0.040(2) 0.001(1) 0.007(2) 0.012(1)
S(8) 0.078(3) 0.041(2) 0.036(2) -0.001(2) 0.005(2) 0.010(1)
O(1) 0.098(9) 0.042(5) 0.033(5) 0.008(5) 0.002(5) 0.009(4)
O(2) 0.12(1) 0.031(5) 0.051(6) 0.005(5) 0.007(6) 0.013(4)
O(3) 0.081(8) 0.050(6) 0.053(7) 0.000(5) 0.010(6) 0.024(5)
O(4) 0.096(9) 0.056(6) 0.046(6) 0.016(6) 0.010(6) 0.021(5)
O(5) 0.110(9) 0.043(6) 0.032(5) -0.004(5) 0.007(5) 0.007(4)
O(6) 0.082(8) 0.039(5) 0.040(6) 0.002(5) 0.004(5) 0.002(4)
C(1) 0.26(3) 0.06(1) 0.027(9) 0.02(1) 0.01(1) 0.011(7)
C(2) 0.23(3) 0.07(1) 0.06(1) 0.03(2) 0.02(2) 0.020(9)
C(3) 0.08(1) 0.048(8) 0.020(6) 0.009(7) -0.001(7) 0.011(5)
C(4) 0.07(1) 0.045(8) 0.032(7) 0.007(6) 0.017(7) 0.014(5)
C(5) 0.042(8) 0.031(6) 0.053(9) -0.009(5) 0.009(7) 0.007(5)
C(6) 0.053(9) 0.043(7) 0.048(9) 0.012(6) 0.001(7) 0.015(6)
C(7) 0.046(9) 0.059(9) 0.06(1) -0.003(7) 0.015(7) 0.027(7)
C(8) 0.056(9) 0.042(7) 0.033(7) 0.001(6) 0.012(6) 0.016(5)
C(9) 0.035(8) 0.039(7) 0.059(9) 0.007(5) 0.016(7) 0.018(6)
C(10) 0.09(1) 0.11(2) 0.023(8) 0.00(1) 0.000(8) 0.012(8)
C(11) 0.06(1) 0.08(1) 0.031(8) -0.008(8) 0.009(7) 0.011(7)
C(12) 0.09(1) 0.07(1) 0.036(9) -0.012(9) 0.002(9) 0.019(7)
C(13) 0.10(2) 0.07(1) 0.06(1) -0.01(1) -0.00(1) 0.016(8)
C(14) 0.06(1) 0.043(8) 0.045(8) 0.013(6) 0.010(7) 0.013(6)
C(15) 0.07(1) 0.050(9) 0.047(9) 0.007(7) 0.017(8) 0.023(6)
C(16) 0.037(8) 0.035(6) 0.051(8) 0.002(5) 0.011(6) 0.016(5)
C(17) 0.06(1) 0.036(7) 0.045(8) -0.002(6) 0.010(7) 0.013(5)
C(18) 0.051(9) 0.056(8) 0.028(7) 0.001(6) 0.011(6) 0.017(6)
C(19) 0.055(9) 0.032(7) 0.050(9) -0.002(6) 0.007(7) 0.013(5)
C(20) 0.019(7) 0.037(6) 0.049(8) 0.004(5) 0.005(6) 0.012(5)
C(21) 0.053(9) 0.067(9) 0.016(6) -0.011(7) -0.001(6) 0.012(5)
C(22) 0.07(1) 0.056(8) 0.026(7) 0.011(7) 0.006(7) 0.018(5)
C(23) 0.24(6) 0.26(6) 0.11(4) -0.05(4) -0.02(3) -0.03(3)

loop_
_atom_type_symbol
_atom_type_description
_atom_type_scat_dispersion_real
_atom_type_scat_dispersion_imag
_atom_type_scat_source
C C 0.003 0.002
;
International Tables for Crystallography
(1992, Vol. C, Tables 4.2.6.8 and 6.1.1.4)
;
H H 0.000 0.000
;
International Tables for Crystallography
(1992, Vol. C, Table 6.1.1.4)
;
O O 0.011 0.006
;
International Tables for Crystallography
(1992, Vol. C, Tables 4.2.6.8 and 6.1.1.4)
;
S S 0.125 0.123
;
International Tables for Crystallography
(1992, Vol. C, Tables 4.2.6.8 and 6.1.1.4)
;
Se Se -0.093 2.226
;
International Tables for Crystallography
(1992, Vol. C, Tables 4.2.6.8 and 6.1.1.4)
;
Fe Fe 0.346 0.844
;
International Tables for Crystallography
(1992, Vol. C, Tables 4.2.6.8 and 6.1.1.4)
;
Br Br -0.290 2.459
;
International Tables for Crystallography
(1992, Vol. C, Tables 4.2.6.8 and 6.1.1.4)
;
Cl Cl 0.148 0.159
;
International Tables for Crystallography
(1992, Vol. C, Tables 4.2.6.8 and 6.1.1.4)
;

loop_
_geom_angle_atom_site_label_1
_geom_angle_atom_site_label_2
_geom_angle_atom_site_label_3
_geom_angle
_geom_angle_publ_flag
C(9) Se(1) C(10) 91.5(7) yes
C(9) Se(2) C(11) 93.4(8) yes
C(20) Se(3) C(21) 93.3(6) yes
C(20) Se(4) C(22) 94.9(6) yes
Br(1) Fe(1) Br(2) 109.5(2) yes
Br(1) Fe(1) Br(3) 109.6(1) yes
Br(1) Fe(1) Br(4) 110.3(1) yes
Br(2) Fe(1) Br(3) 111.2(1) yes
Br(2) Fe(1) Br(4) 107.7(1) yes
Br(3) Fe(1) Br(4) 108.5(2) yes
C(3) S(1) C(5) 93.7(7) yes
C(4) S(2) C(5) 94.1(7) yes
C(6) S(3) C(7) 96.7(7) yes
C(6) S(4) C(8) 96.5(7) yes
C(14) S(5) C(16) 93.0(7) yes
C(15) S(6) C(16) 93.3(7) yes
C(17) S(7) C(18) 96.9(7) yes
C(17) S(8) C(19) 96.3(7) yes
C(1) O(1) C(3) 108(1) yes
C(2) O(2) C(4) 110(1) yes
C(12) O(4) C(14) 109(1) yes
C(13) O(5) C(15) 109(1) yes
C(2) C(1) O(1) 121(2) yes
O(2) C(2) C(1) 116(2) yes
C(4) C(3) S(1) 116(1) yes
C(4) C(3) O(1) 126(1) yes
S(1) C(3) O(1) 116(1) yes
S(2) C(4) O(2) 116.4(9) yes
S(2) C(4) C(3) 119(1) yes
O(2) C(4) C(3) 124(1) yes
C(6) C(5) S(1) 120(1) yes
C(6) C(5) S(2) 122(1) yes
S(1) C(5) S(2) 116.2(9) yes
S(3) C(6) S(4) 115.8(9) yes
S(3) C(6) C(5) 121(1) yes
S(4) C(6) C(5) 122(1) yes
C(8) C(7) S(3) 114(1) yes
C(8) C(7) O(3) 124(1) yes
S(3) C(7) O(3) 121(1) yes
C(9) C(8) S(4) 120(1) yes
C(9) C(8) C(7) 122(1) yes
S(4) C(8) C(7) 116(1) yes
Se(1) C(9) Se(2) 116.3(7) yes
Se(1) C(9) C(8) 122(1) yes
Se(2) C(9) C(8) 121(1) yes
C(11) C(10) Se(1) 118(1) yes
Se(2) C(11) C(10) 119(1) yes
C(13) C(12) O(4) 113(1) yes
O(5) C(13) C(12) 111(1) yes
C(15) C(14) S(5) 117(1) yes
C(15) C(14) O(4) 125(1) yes
S(5) C(14) O(4) 116(1) yes
S(6) C(15) O(5) 117(1) yes
S(6) C(15) C(14) 118(1) yes
O(5) C(15) C(14) 123(1) yes
C(17) C(16) S(5) 119(1) yes
C(17) C(16) S(6) 123(1) yes
S(5) C(16) S(6) 117.1(9) yes
S(7) C(17) S(8) 116.0(8) yes
S(7) C(17) C(16) 121(1) yes
S(8) C(17) C(16) 122(1) yes
C(19) C(18) S(7) 112.3(9) yes
C(19) C(18) O(6) 126(1) yes
S(7) C(18) O(6) 121(1) yes
C(20) C(19) S(8) 123(1) yes
C(20) C(19) C(18) 118(1) yes
S(8) C(19) C(18) 118(1) yes
Se(3) C(20) Se(4) 114.1(8) yes
Se(3) C(20) C(19) 123.9(9) yes
Se(4) C(20) C(19) 122.0(9) yes
C(22) C(21) Se(3) 119(1) yes
Se(4) C(22) C(21) 118(1) yes

loop_
_geom_bond_atom_site_label_1
_geom_bond_atom_site_label_2
_geom_bond_distance
_geom_bond_publ_flag
Br(1) Fe(1) 2.319(3) yes
Br(2) Fe(1) 2.331(4) yes
Br(3) Fe(1) 2.319(4) yes
Br(4) Fe(1) 2.340(4) yes
Se(1) C(9) 1.85(2) yes
Se(1) C(10) 1.91(2) yes
Se(2) C(9) 1.85(1) yes
Se(2) C(11) 1.84(2) yes
Se(3) C(20) 1.89(1) yes
Se(3) C(21) 1.88(2) yes
Se(4) C(20) 1.86(1) yes
Se(4) C(22) 1.86(1) yes
Cl(1) C(23) 1.63(4) yes
S(1) C(3) 1.77(2) yes
S(1) C(5) 1.75(1) yes
S(2) C(4) 1.74(1) yes
S(2) C(5) 1.73(1) yes
S(3) C(6) 1.76(2) yes
S(3) C(7) 1.76(2) yes
S(4) C(6) 1.73(1) yes
S(4) C(8) 1.75(2) yes
S(5) C(14) 1.72(1) yes
S(5) C(16) 1.74(2) yes
S(6) C(15) 1.71(2) yes
S(6) C(16) 1.73(1) yes
S(7) C(17) 1.73(1) yes
S(7) C(18) 1.80(2) yes
S(8) C(17) 1.75(2) yes
S(8) C(19) 1.72(1) yes
O(1) C(1) 1.40(2) yes
O(1) C(3) 1.34(1) yes
O(2) C(2) 1.43(2) yes
O(2) C(4) 1.36(2) yes
O(3) C(7) 1.22(2) yes
O(4) C(12) 1.46(2) yes
O(4) C(14) 1.37(2) yes
O(5) C(13) 1.44(3) yes
O(5) C(15) 1.39(2) yes
O(6) C(18) 1.21(1) yes
C(1) C(2) 1.34(3) yes
C(3) C(4) 1.31(2) yes
C(5) C(6) 1.33(2) yes
C(7) C(8) 1.45(2) yes
C(8) C(9) 1.39(2) yes
C(10) C(11) 1.30(3) yes
C(12) C(13) 1.42(3) yes
C(14) C(15) 1.33(2) yes
C(16) C(17) 1.37(2) yes
C(18) C(19) 1.44(2) yes
C(19) C(20) 1.38(2) yes
C(21) C(22) 1.33(2) yes

loop_
_geom_contact_atom_site_label_1
_geom_contact_atom_site_label_2
_geom_contact_distance
_geom_contact_publ_flag
_geom_contact_site_symmetry_2
Br(1) Br(2) 3.798(3) yes 55501
Br(1) Br(3) 3.790(3) yes 55501
Br(1) Br(4) 3.822(3) yes 55501
Br(1) Fe(1) 2.319(3) yes 55501
Br(2) Br(1) 3.798(3) yes 55501
Br(2) Br(3) 3.837(5) yes 55501
Br(2) Br(4) 3.735(4) yes 45501
Br(2) Br(4) 3.772(4) yes 55501
Br(2) Fe(1) 2.331(4) yes 55501
Br(3) Br(1) 3.790(3) yes 55501
Br(3) Br(2) 3.837(5) yes 55501
Br(3) Br(4) 3.782(4) yes 55501
Br(3) Fe(1) 2.319(4) yes 55501
Br(3) C(2) 3.76(3) yes 55501
Br(3) C(12) 3.84(2) yes 55501
Br(3) C(13) 3.99(2) yes 55501
Br(4) Br(1) 3.822(3) yes 55501
Br(4) Br(2) 3.772(4) yes 55501
Br(4) Br(2) 3.735(4) yes 65501
Br(4) Br(3) 3.782(4) yes 55501
Br(4) Fe(1) 2.340(4) yes 55501
Br(4) C(12) 3.88(2) yes 65501
Br(4) C(13) 3.90(2) yes 65501
Se(1) Se(2) 3.147(3) yes 55501
Se(1) O(3) 2.78(1) yes 55501
Se(1) C(7) 3.17(2) yes 55501
Se(1) C(8) 2.85(1) yes 55501
Se(1) C(11) 2.79(2) yes 55501
Se(2) Se(1) 3.147(3) yes 55501
Se(2) Se(3) 3.962(2) yes 55501
Se(2) Se(3) 3.994(2) yes 65501
Se(2) Se(4) 3.831(2) yes 55501
Se(2) Se(4) 3.840(2) yes 65501
Se(2) S(4) 3.257(3) yes 55501
Se(2) C(8) 2.84(1) yes 55501
Se(2) C(10) 2.73(2) yes 55501
Se(2) C(20) 3.85(1) yes 55501
Se(2) C(20) 3.96(1) yes 65501
Se(2) C(21) 3.77(1) yes 55501
Se(2) C(21) 3.66(2) yes 65501
Se(2) C(22) 3.72(2) yes 55501
Se(2) C(22) 3.61(2) yes 65501
Se(3) Se(2) 3.994(2) yes 45501
Se(3) Se(2) 3.962(2) yes 55501
Se(3) Se(4) 3.140(2) yes 55501
Se(3) O(6) 2.72(1) yes 55501
Se(3) C(18) 3.13(1) yes 55501
Se(3) C(19) 2.89(1) yes 55501
Se(3) C(22) 2.79(2) yes 55501
Se(4) Se(2) 3.840(2) yes 45501
Se(4) Se(2) 3.831(2) yes 55501
Se(4) Se(3) 3.140(2) yes 55501
Se(4) S(4) 3.933(5) yes 45501
Se(4) S(4) 3.904(4) yes 55501
Se(4) S(8) 3.305(4) yes 55501
Se(4) C(8) 3.84(1) yes 45501
Se(4) C(8) 3.77(1) yes 55501
Se(4) C(9) 3.80(1) yes 45501
Se(4) C(9) 3.70(1) yes 55501
Se(4) C(19) 2.84(2) yes 55501
Se(4) C(21) 2.76(1) yes 55501
Fe(1) Br(1) 2.319(3) yes 55501
Fe(1) Br(2) 2.331(4) yes 55501
Fe(1) Br(3) 2.319(4) yes 55501
Fe(1) Br(4) 2.340(4) yes 55501
Fe(1) H(14) 3.81(5) no 65501
Cl(1) C(13) 3.68(2) yes 55501
S(1) S(2) 2.956(5) yes 55501
S(1) S(3) 3.150(6) yes 55501
S(1) O(1) 2.66(1) yes 55501
S(1) O(2) 3.95(1) yes 55501
S(1) C(1) 3.89(2) yes 55501
S(1) C(4) 2.63(2) yes 55501
S(1) C(6) 2.69(1) yes 55501
S(2) S(1) 2.956(5) yes 55501
S(2) S(4) 3.197(5) yes 55501
S(2) S(6) 3.837(7) yes 55501
S(2) O(1) 3.928(9) yes 55501
S(2) O(2) 2.64(1) yes 55501
S(2) C(2) 3.91(2) yes 55501
S(2) C(3) 2.64(1) yes 55501
S(2) C(6) 2.69(2) yes 55501
S(3) S(1) 3.150(6) yes 55501
S(3) S(4) 2.957(5) yes 55501
S(3) O(3) 2.61(1) yes 55501
S(3) C(5) 2.70(2) yes 55501
S(3) C(8) 2.70(1) yes 55501
S(4) Se(2) 3.257(3) yes 55501
S(4) Se(4) 3.904(4) yes 55501
S(4) Se(4) 3.933(5) yes 65501
S(4) S(2) 3.197(5) yes 55501
S(4) S(3) 2.957(5) yes 55501
S(4) O(3) 3.89(1) yes 55501
S(4) C(5) 2.69(1) yes 55501
S(4) C(7) 2.73(2) yes 55501
S(4) C(9) 2.74(2) yes 55501
S(5) S(6) 2.957(5) yes 55501
S(5) S(7) 3.131(5) yes 55501
S(5) O(4) 2.65(1) yes 55501
S(5) O(5) 3.952(9) yes 55501
S(5) C(12) 3.91(2) yes 55501
S(5) C(15) 2.62(1) yes 55501
S(5) C(17) 2.69(2) yes 55501
S(6) S(2) 3.837(7) yes 55501
S(6) S(5) 2.957(5) yes 55501
S(6) S(8) 3.255(5) yes 55501
S(6) O(2) 3.87(1) yes 45501
S(6) O(2) 3.78(1) yes 55501
S(6) O(4) 3.94(1) yes 55501
S(6) O(5) 2.66(1) yes 55501
S(6) C(4) 3.85(2) yes 55501
S(6) C(13) 3.90(2) yes 55501
S(6) C(14) 2.62(2) yes 55501
S(6) C(17) 2.73(1) yes 55501
S(7) S(5) 3.131(5) yes 55501
S(7) S(8) 2.952(5) yes 55501
S(7) O(6) 2.64(1) yes 55501
S(7) C(16) 2.71(1) yes 55501
S(7) C(18) 1.80(2) yes 55501
S(7) C(19) 2.70(2) yes 55501
S(8) Se(4) 3.305(4) yes 55501
S(8) S(6) 3.255(5) yes 55501
S(8) S(7) 2.952(5) yes 55501
S(8) O(6) 3.885(9) yes 55501
S(8) C(16) 2.74(2) yes 55501
S(8) C(18) 2.72(1) yes 55501
S(8) C(20) 2.73(1) yes 55501
O(1) S(1) 2.66(1) yes 55501
O(1) S(2) 3.928(9) yes 55501
O(1) O(2) 2.87(1) yes 55501
O(1) C(2) 2.39(3) yes 55501
O(1) C(4) 2.36(1) yes 55501
O(1) C(5) 3.85(2) yes 55501
O(2) S(1) 3.95(1) yes 55501
O(2) S(2) 2.64(1) yes 55501
O(2) S(6) 3.78(1) yes 55501
O(2) S(6) 3.87(1) yes 65501
O(2) O(1) 2.87(1) yes 55501
O(2) O(5) 3.76(2) yes 55501
O(2) O(5) 3.88(2) yes 65501
O(2) C(1) 2.36(2) yes 55501
O(2) C(3) 2.36(2) yes 55501
O(2) C(5) 3.84(2) yes 55501
O(2) C(15) 3.74(2) yes 55501
O(2) C(15) 3.92(2) yes 65501
O(3) Se(1) 2.78(1) yes 55501
O(3) S(3) 2.61(1) yes 55501
O(3) S(4) 3.89(1) yes 55501
O(3) C(6) 3.81(2) yes 55501
O(3) C(8) 2.36(2) yes 55501
O(3) C(9) 2.88(2) yes 55501
O(4) S(5) 2.65(1) yes 55501
O(4) S(6) 3.94(1) yes 55501
O(4) O(5) 2.89(1) yes 55501
O(4) C(13) 2.41(2) yes 55501
O(4) C(15) 2.40(2) yes 55501
O(4) C(16) 3.84(2) yes 55501
O(5) S(5) 3.952(9) yes 55501
O(5) S(6) 2.66(1) yes 55501
O(5) O(2) 3.88(2) yes 45501
O(5) O(2) 3.76(2) yes 55501
O(5) O(4) 2.89(1) yes 55501
O(5) C(2) 3.59(4) yes 45501
O(5) C(2) 3.88(4) yes 55501
O(5) C(12) 2.37(2) yes 55501
O(5) C(14) 2.40(2) yes 55501
O(5) C(16) 3.84(2) yes 55501
O(6) Se(3) 2.72(1) yes 55501
O(6) S(7) 2.64(1) yes 55501
O(6) S(8) 3.885(9) yes 55501
O(6) C(17) 3.81(2) yes 55501
O(6) C(19) 2.37(1) yes 55501
O(6) C(20) 2.83(2) yes 55501
C(1) S(1) 3.89(2) yes 55501
C(1) O(2) 2.36(2) yes 55501
C(1) C(3) 2.23(2) yes 55501
C(1) C(4) 2.59(2) yes 55501
C(2) Br(3) 3.76(3) yes 55501
C(2) S(2) 3.91(2) yes 55501
C(2) O(1) 2.39(3) yes 55501
C(2) O(5) 3.88(4) yes 55501
C(2) O(5) 3.59(4) yes 65501
C(2) C(3) 2.62(3) yes 55501
C(2) C(4) 2.29(3) yes 55501
C(2) C(13) 3.85(4) yes 65501
C(3) S(2) 2.64(1) yes 55501
C(3) O(2) 2.36(2) yes 55501
C(3) C(1) 2.23(2) yes 55501
C(3) C(2) 2.62(3) yes 55501
C(3) C(5) 2.57(2) yes 55501
C(3) C(6) 3.87(2) yes 55501
C(4) S(1) 2.63(2) yes 55501
C(4) S(6) 3.85(2) yes 55501
C(4) O(1) 2.36(1) yes 55501
C(4) C(1) 2.59(2) yes 55501
C(4) C(2) 2.29(3) yes 55501
C(4) C(5) 2.54(2) yes 55501
C(4) C(6) 3.84(2) yes 55501
C(5) S(3) 2.70(2) yes 55501
C(5) S(4) 2.69(1) yes 55501
C(5) O(1) 3.85(2) yes 55501
C(5) O(2) 3.84(2) yes 55501
C(5) C(3) 2.57(2) yes 55501
C(5) C(4) 2.54(2) yes 55501
C(5) C(7) 3.92(2) yes 55501
C(5) C(8) 3.89(2) yes 55501
C(6) S(1) 2.69(1) yes 55501
C(6) S(2) 2.69(2) yes 55501
C(6) O(3) 3.81(2) yes 55501
C(6) C(3) 3.87(2) yes 55501
C(6) C(4) 3.84(2) yes 55501
C(6) C(7) 2.63(2) yes 55501
C(6) C(8) 2.60(2) yes 55501
C(6) C(9) 3.94(2) yes 55501
C(7) Se(1) 3.17(2) yes 55501
C(7) S(4) 2.73(2) yes 55501
C(7) C(5) 3.92(2) yes 55501
C(7) C(6) 2.63(2) yes 55501
C(7) C(9) 2.49(2) yes 55501
C(8) Se(1) 2.85(1) yes 55501
C(8) Se(2) 2.84(1) yes 55501
C(8) Se(4) 3.77(1) yes 55501
C(8) Se(4) 3.84(1) yes 65501
C(8) S(3) 2.70(1) yes 55501
C(8) O(3) 2.36(2) yes 55501
C(8) C(5) 3.89(2) yes 55501
C(8) C(6) 2.60(2) yes 55501
C(9) Se(4) 3.70(1) yes 55501
C(9) Se(4) 3.80(1) yes 65501
C(9) S(4) 2.74(2) yes 55501
C(9) O(3) 2.88(2) yes 55501
C(9) C(6) 3.94(2) yes 55501
C(9) C(7) 2.49(2) yes 55501
C(9) C(10) 2.70(2) yes 55501
C(9) C(11) 2.69(2) yes 55501
C(9) C(22) 3.74(2) yes 55501
C(9) C(22) 3.72(2) yes 65501
C(10) Br(2) 3.89(2) yes 55401
C(10) Br(4) 3.89(2) yes 45401
C(10) Se(2) 2.73(2) yes 55501
C(10) C(9) 2.70(2) yes 55501
C(10) C(22) 3.97(3) yes 55501
C(10) C(22) 3.94(2) yes 65501
C(11) Br(2) 3.98(2) yes 55401
C(11) Se(1) 2.79(2) yes 55501
C(11) C(9) 2.69(2) yes 55501
C(11) C(21) 3.66(2) yes 55501
C(11) C(21) 3.53(2) yes 65501
C(11) C(22) 3.85(2) yes 55501
C(11) C(22) 3.72(2) yes 65501
C(12) Br(3) 3.84(2) yes 55501
C(12) Br(4) 3.88(2) yes 45501
C(12) S(5) 3.91(2) yes 55501
C(12) O(5) 2.37(2) yes 55501
C(12) C(14) 2.31(2) yes 55501
C(12) C(15) 2.64(3) yes 55501
C(13) Br(3) 3.99(2) yes 55501
C(13) Br(4) 3.90(2) yes 45501
C(13) Cl(1) 3.68(2) yes 55501
C(13) S(6) 3.90(2) yes 55501
C(13) O(4) 2.41(2) yes 55501
C(13) C(2) 3.85(4) yes 45501
C(13) C(14) 2.64(2) yes 55501
C(13) C(15) 2.32(3) yes 55501
C(14) S(6) 2.62(2) yes 55501
C(14) O(5) 2.40(2) yes 55501
C(14) C(12) 2.31(2) yes 55501
C(14) C(13) 2.64(2) yes 55501
C(14) C(16) 2.51(2) yes 55501
C(14) C(17) 3.84(2) yes 55501
C(15) S(5) 2.62(1) yes 55501
C(15) O(2) 3.92(2) yes 45501
C(15) O(2) 3.74(2) yes 55501
C(15) O(4) 2.40(2) yes 55501
C(15) C(12) 2.64(3) yes 55501
C(15) C(13) 2.32(3) yes 55501
C(15) C(16) 2.50(2) yes 55501
C(15) C(17) 3.84(2) yes 55501
C(16) S(7) 2.71(1) yes 55501
C(16) S(8) 2.74(2) yes 55501
C(16) O(4) 3.84(2) yes 55501
C(16) O(5) 3.84(2) yes 55501
C(16) C(14) 2.51(2) yes 55501
C(16) C(15) 2.50(2) yes 55501
C(16) C(18) 3.98(2) yes 55501
C(16) C(19) 3.92(2) yes 55501
C(17) S(5) 2.69(2) yes 55501
C(17) S(6) 2.73(1) yes 55501
C(17) O(6) 3.81(2) yes 55501
C(17) C(14) 3.84(2) yes 55501
C(17) C(15) 3.84(2) yes 55501
C(17) C(18) 2.64(2) yes 55501
C(17) C(19) 2.59(2) yes 55501
C(17) C(20) 3.93(2) yes 55501
C(18) Se(3) 3.13(1) yes 55501
C(18) S(7) 1.80(2) yes 55501
C(18) S(8) 2.72(1) yes 55501
C(18) C(16) 3.98(2) yes 55501
C(18) C(17) 2.64(2) yes 55501
C(18) C(20) 2.42(2) yes 55501
C(19) Se(3) 2.89(1) yes 55501
C(19) Se(4) 2.84(2) yes 55501
C(19) S(7) 2.70(2) yes 55501
C(19) O(6) 2.37(1) yes 55501
C(19) C(16) 3.92(2) yes 55501
C(19) C(17) 2.59(2) yes 55501
C(20) Se(2) 3.96(1) yes 45501
C(20) Se(2) 3.85(1) yes 55501
C(20) S(8) 2.73(1) yes 55501
C(20) O(6) 2.83(2) yes 55501
C(20) C(17) 3.93(2) yes 55501
C(20) C(18) 2.42(2) yes 55501
C(20) C(21) 2.74(2) yes 55501
C(20) C(22) 2.74(2) yes 55501
C(21) Se(2) 3.66(2) yes 45501
C(21) Se(2) 3.77(1) yes 55501
C(21) Se(4) 2.76(1) yes 55501
C(21) C(11) 3.53(2) yes 45501
C(21) C(11) 3.66(2) yes 55501
C(21) C(20) 2.74(2) yes 55501
C(22) Br(1) 3.74(2) yes 45401
C(22) Se(2) 3.61(2) yes 45501
C(22) Se(2) 3.72(2) yes 55501
C(22) Se(3) 2.79(2) yes 55501
C(22) C(9) 3.72(2) yes 45501
C(22) C(9) 3.74(2) yes 55501
C(22) C(10) 3.94(2) yes 45501
C(22) C(10) 3.97(3) yes 55501
C(22) C(11) 3.72(2) yes 45501
C(22) C(11) 3.85(2) yes 55501
C(22) C(20) 2.74(2) yes 55501
